data_7236274
loop_
_publ_author_name
'Jin, An'
'Wu, Wenming'
'Ruan, Hanli'

_publ_section_title
;
 Sesquiterpenoids and monoterpenoid coumarins from Parasenecio rubescens
;
_journal_issue 9
_journal_name_full 'RSC Advances'
_journal_page_first 5167
_journal_paper_doi 10.1039/C6RA24833K
_journal_volume 7
_journal_year 2017
_chemical_compound_source 'Parasenecio rubescens'
_chemical_formula_sum 'C37 H52 O13'
_chemical_formula_weight 704.79
_chemical_melting_point 421.1(10)
_chemical_name_systematic 'Pararunine A'
_space_group_IT_number 19
_space_group_name_Hall 'P 2ac 2ab'
_space_group_name_H-M_alt 'P 21 21 21'
_symmetry_cell_setting orthorhombic
_symmetry_space_group_name_H-M 'P 21 21 21'
_atom_sites_solution_hydrogens geom
_atom_sites_solution_primary direct
_atom_sites_solution_secondary difmap
_audit_creation_method SHELXL-97
_audit_update_record
;
2016-04-07 deposited with the CCDC.
2016-11-17 downloaded from the CCDC.
;
_cell_angle_alpha 90.00
_cell_angle_beta 90.00
_cell_angle_gamma 90.00
_cell_formula_units_Z 4
_cell_length_a 12.2069(2)
_cell_length_b 14.3991(2)
_cell_length_c 22.2180(4)
_cell_measurement_reflns_used 9820
_cell_measurement_temperature 100(2)
_cell_measurement_theta_max 70.60
_cell_measurement_theta_min 3.66
_cell_volume 3905.22(11)
_computing_cell_refinement 'Bruker SAINT'
_computing_data_collection 'Bruker APEX2'
_computing_data_reduction 'Bruker SAINT'
_computing_molecular_graphics 'Bruker SHELXTL'
_computing_publication_material 'Bruker SHELXTL'
_computing_structure_refinement 'SHELXL-97 (Sheldrick, 1997)'
_computing_structure_solution 'SHELXS-97 (Sheldrick, 1990)'
_diffrn_ambient_temperature 100(2)
_diffrn_measured_fraction_theta_full 0.982
_diffrn_measured_fraction_theta_max 0.982
_diffrn_measurement_device_type 'Bruker APEX-II CCD'
_diffrn_measurement_method '\f and \w scans'
_diffrn_radiation_monochromator graphite
_diffrn_radiation_source 'fine-focus sealed tube'
_diffrn_radiation_type CuK\a
_diffrn_radiation_wavelength 1.54178
_diffrn_reflns_av_R_equivalents 0.0283
_diffrn_reflns_av_sigmaI/netI 0.0192
_diffrn_reflns_limit_h_max 12
_diffrn_reflns_limit_h_min -14
_diffrn_reflns_limit_k_max 17
_diffrn_reflns_limit_k_min -17
_diffrn_reflns_limit_l_max 26
_diffrn_reflns_limit_l_min -26
_diffrn_reflns_number 53820
_diffrn_reflns_theta_full 67.50
_diffrn_reflns_theta_max 67.50
_diffrn_reflns_theta_min 3.66
_diffrn_standards_number 0
_exptl_absorpt_coefficient_mu 0.749
_exptl_absorpt_correction_T_max 0.9289
_exptl_absorpt_correction_T_min 0.8959
_exptl_absorpt_correction_type none
_exptl_crystal_colour white
_exptl_crystal_density_diffrn 1.199
_exptl_crystal_density_method 'not measured'
_exptl_crystal_description needles
_exptl_crystal_F_000 1512
_exptl_crystal_recrystallization_method 'Re-crystallisation from solvent'
_exptl_crystal_size_max 0.15
_exptl_crystal_size_mid 0.12
_exptl_crystal_size_min 0.10
_refine_diff_density_max 0.494
_refine_diff_density_min -0.290
_refine_diff_density_rms 0.041
_refine_ls_abs_structure_details 'Flack H D (1983), Acta Cryst. A39, 876-881'
_refine_ls_abs_structure_Flack 0.15(18)
_refine_ls_extinction_coef 0.0003(2)
_refine_ls_extinction_expression Fc^*^=kFc[1+0.001xFc^2^\l^3^/sin(2\q)]^-1/4^
_refine_ls_extinction_method SHELXL
_refine_ls_goodness_of_fit_ref 1.055
_refine_ls_hydrogen_treatment mixed
_refine_ls_matrix_type full
_refine_ls_number_parameters 501
_refine_ls_number_reflns 6906
_refine_ls_number_restraints 30
_refine_ls_restrained_S_all 1.062
_refine_ls_R_factor_all 0.0532
_refine_ls_R_factor_gt 0.0520
_refine_ls_shift/su_max 0.001
_refine_ls_shift/su_mean 0.000
_refine_ls_structure_factor_coef Fsqd
_refine_ls_weighting_details 'calc w=1/[\s^2^(Fo^2^)+(0.1253P)^2^+0.3967P] where P=(Fo^2^+2Fc^2^)/3'
_refine_ls_weighting_scheme calc
_refine_ls_wR_factor_gt 0.1657
_refine_ls_wR_factor_ref 0.1686
_reflns_number_gt 6646
_reflns_number_total 6906
_reflns_threshold_expression >2sigma(I)
_cod_data_source_file c6ra24833k2.cif
_cod_data_source_block 1
_cod_depositor_comments
;
The following automatic conversions were performed:

data item '_chemical_melting_point' value '420.15-422.15' was changed
to '421.1(10)' -- the average value was taken and precision was
estimated.

Automatic conversion script
Id: cif_fix_values 6909 2019-04-08 15:41:33Z antanas 
;
_cod_original_sg_symbol_H-M P2(1)2(1)2(1)
_cod_database_code 7236274
_publcif_datablock.id {41c06b44-6b0b-41cb-ba22-1d5e2736609c}

_solvent_exptl_crystal_recrystallization_method MeOH

loop_
_symmetry_equiv_pos_as_xyz
'x, y, z'
'-x+1/2, -y, z+1/2'
'-x, y+1/2, -z+1/2'
'x+1/2, -y+1/2, -z'

loop_
_atom_site_label
_atom_site_type_symbol
_atom_site_fract_x
_atom_site_fract_y
_atom_site_fract_z
_atom_site_U_iso_or_equiv
_atom_site_adp_type
_atom_site_occupancy
_atom_site_symmetry_multiplicity
_atom_site_calc_flag
_atom_site_refinement_flags
_atom_site_disorder_assembly
_atom_site_disorder_group
C1 C 0.49820(18) 0.63563(14) 0.05497(9) 0.0500(4) Uani 1 1 d . . .
H1 H 0.4591 0.6204 0.0167 0.060 Uiso 1 1 calc R . .
C2 C 0.55801(18) 0.72604(15) 0.04447(9) 0.0535(5) Uani 1 1 d . . .
H2 H 0.6041 0.7244 0.0073 0.064 Uiso 1 1 calc R . .
C3 C 0.46223(19) 0.79346(15) 0.03891(10) 0.0558(5) Uani 1 1 d . . .
H3 H 0.4339 0.7905 -0.0033 0.067 Uiso 1 1 calc R . .
C4 C 0.3373(2) 0.82089(17) 0.13532(10) 0.0603(5) Uani 1 1 d . . .
H4 H 0.2765 0.7898 0.1578 0.072 Uiso 1 1 calc R . .
C5 C 0.37018(16) 0.75799(15) 0.08211(9) 0.0516(4) Uani 1 1 d . . .
H5 H 0.3030 0.7487 0.0571 0.062 Uiso 1 1 calc R . .
C6 C 0.40932(16) 0.66095(14) 0.10176(9) 0.0482(4) Uani 1 1 d . . .
H6 H 0.4458 0.6673 0.1419 0.058 Uiso 1 1 calc R . .
C7 C 0.32553(17) 0.58049(14) 0.10599(10) 0.0519(4) Uani 1 1 d . . .
H7 H 0.2951 0.5689 0.0649 0.062 Uiso 1 1 calc R . .
C8 C 0.39026(18) 0.49405(15) 0.12567(9) 0.0525(5) Uani 1 1 d . . .
H8 H 0.4210 0.5060 0.1667 0.063 Uiso 1 1 calc R . .
C9 C 0.48444(18) 0.46827(15) 0.08386(10) 0.0539(5) Uani 1 1 d . . .
H9 H 0.5269 0.4155 0.1014 0.065 Uiso 1 1 calc R . .
C10 C 0.55962(19) 0.55005(15) 0.07322(10) 0.0555(5) Uani 1 1 d . . .
C11 C 0.2316(2) 0.59950(19) 0.14798(14) 0.0708(6) Uani 1 1 d . . .
C12 C 0.13448(18) 0.54563(18) 0.13442(16) 0.0744(7) Uani 1 1 d . . .
H12A H 0.0907 0.5222 0.1687 0.089 Uiso 1 1 calc R . .
H12B H 0.1372 0.5037 0.0991 0.089 Uiso 1 1 calc R . .
C13 C 0.2568(4) 0.6072(3) 0.21444(16) 0.1058(13) Uani 1 1 d . . .
H13A H 0.1883 0.6050 0.2374 0.159 Uiso 1 1 calc R . .
H13B H 0.2943 0.6661 0.2224 0.159 Uiso 1 1 calc R . .
H13C H 0.3040 0.5555 0.2266 0.159 Uiso 1 1 calc R . .
C14 C 0.6649(2) 0.54211(19) 0.08079(16) 0.0773(8) Uani 1 1 d . . .
H14A H 0.7112 0.5942 0.0746 0.093 Uiso 1 1 calc R . .
H14B H 0.6954 0.4842 0.0925 0.093 Uiso 1 1 calc R . .
C15 C 0.4277(3) 0.8457(2) 0.18021(13) 0.0764(7) Uani 1 1 d . . .
H15A H 0.4856 0.8804 0.1595 0.115 Uiso 1 1 calc R . .
H15B H 0.4584 0.7886 0.1973 0.115 Uiso 1 1 calc R . .
H15C H 0.3970 0.8839 0.2126 0.115 Uiso 1 1 calc R . .
C1A C 0.7156(2) 0.7958(2) 0.08903(13) 0.0703(7) Uani 1 1 d D . .
C2A C 0.7772(7) 0.8241(7) 0.1452(3) 0.068(2) Uani 0.562(10) 1 d PD A 1
H2A H 0.7266 0.8243 0.1807 0.082 Uiso 0.562(10) 1 calc PR A 1
C3A C 0.8289(7) 0.9257(8) 0.1357(4) 0.102(3) Uani 0.562(10) 1 d PD A 1
H3A1 H 0.8719 0.9275 0.0979 0.122 Uiso 0.562(10) 1 calc PR A 1
H3A2 H 0.7699 0.9727 0.1330 0.122 Uiso 0.562(10) 1 calc PR A 1
C4A C 0.9015(7) 0.9458(6) 0.1885(4) 0.115(3) Uani 0.562(10) 1 d PD A 1
H4A1 H 0.8625 0.9308 0.2258 0.173 Uiso 0.562(10) 1 calc PR A 1
H4A2 H 0.9214 1.0117 0.1885 0.173 Uiso 0.562(10) 1 calc PR A 1
H4A3 H 0.9680 0.9079 0.1857 0.173 Uiso 0.562(10) 1 calc PR A 1
C5A C 0.8622(8) 0.7509(6) 0.1527(5) 0.094(2) Uani 0.562(10) 1 d PD A 1
H5A1 H 0.8280 0.6895 0.1493 0.141 Uiso 0.562(10) 1 calc PR A 1
H5A2 H 0.8965 0.7571 0.1924 0.141 Uiso 0.562(10) 1 calc PR A 1
H5A3 H 0.9180 0.7578 0.1213 0.141 Uiso 0.562(10) 1 calc PR A 1
C2F C 0.7695(12) 0.7950(8) 0.1510(5) 0.074(3) Uani 0.438(10) 1 d PDU A 2
H2F H 0.7090 0.7983 0.1813 0.089 Uiso 0.438(10) 1 calc PR A 2
C3F C 0.8376(12) 0.8897(8) 0.1570(6) 0.123(4) Uani 0.438(10) 1 d PDU A 2
H3F1 H 0.8726 0.8932 0.1971 0.148 Uiso 0.438(10) 1 calc PR A 2
H3F2 H 0.8958 0.8919 0.1260 0.148 Uiso 0.438(10) 1 calc PR A 2
C4F C 0.7606(17) 0.9698(11) 0.1487(9) 0.169(6) Uani 0.438(10) 1 d PDU A 2
H4F1 H 0.7492 0.9809 0.1057 0.253 Uiso 0.438(10) 1 calc PR A 2
H4F2 H 0.7920 1.0255 0.1673 0.253 Uiso 0.438(10) 1 calc PR A 2
H4F3 H 0.6903 0.9554 0.1678 0.253 Uiso 0.438(10) 1 calc PR A 2
C5F C 0.8373(11) 0.7144(10) 0.1673(6) 0.103(4) Uani 0.438(10) 1 d PDU A 2
H5F1 H 0.7954 0.6572 0.1608 0.155 Uiso 0.438(10) 1 calc PR A 2
H5F2 H 0.8585 0.7188 0.2097 0.155 Uiso 0.438(10) 1 calc PR A 2
H5F3 H 0.9032 0.7134 0.1421 0.155 Uiso 0.438(10) 1 calc PR A 2
C1B C 0.4700(3) 0.95264(19) 0.01166(18) 0.0812(8) Uani 1 1 d . . .
C2B C 0.5262(5) 1.0418(3) 0.0273(4) 0.144(2) Uani 1 1 d . . .
H2B1 H 0.5006 1.0911 0.0004 0.217 Uiso 1 1 calc R . .
H2B2 H 0.6055 1.0342 0.0229 0.217 Uiso 1 1 calc R . .
H2B3 H 0.5091 1.0585 0.0691 0.217 Uiso 1 1 calc R . .
C1C C 0.1921(2) 0.9151(2) 0.09717(13) 0.0710(7) Uani 1 1 d . . .
C2C C 0.1605(4) 1.0118(2) 0.08026(18) 0.0970(11) Uani 1 1 d . . .
H2C1 H 0.1072 1.0099 0.0473 0.145 Uiso 1 1 calc R . .
H2C2 H 0.2257 1.0461 0.0673 0.145 Uiso 1 1 calc R . .
H2C3 H 0.1277 1.0430 0.1151 0.145 Uiso 1 1 calc R . .
C1D C 0.3380(3) 0.35059(19) 0.17005(11) 0.0711(7) Uani 1 1 d . . .
C2D C 0.2540(3) 0.2759(2) 0.16932(14) 0.0840(8) Uani 1 1 d . . .
C3D C 0.2769(4) 0.1924(3) 0.19204(19) 0.1073(13) Uani 1 1 d . . .
H3D H 0.2175 0.1498 0.1916 0.129 Uiso 1 1 calc R . .
C4D C 0.3798(5) 0.1554(4) 0.2178(4) 0.146(2) Uani 1 1 d . . .
H4D1 H 0.4424 0.1877 0.1998 0.220 Uiso 1 1 d R . .
H4D2 H 0.3852 0.0888 0.2092 0.220 Uiso 1 1 d R . .
H4D3 H 0.3801 0.1651 0.2615 0.220 Uiso 1 1 d R . .
C5D C 0.1458(4) 0.2968(4) 0.1416(3) 0.1238(16) Uani 1 1 d . . .
H5D1 H 0.1014 0.2401 0.1403 0.186 Uiso 1 1 calc R . .
H5D2 H 0.1567 0.3201 0.1006 0.186 Uiso 1 1 calc R . .
H5D3 H 0.1080 0.3440 0.1656 0.186 Uiso 1 1 calc R . .
C1E C 0.4290(2) 0.34865(16) 0.01511(12) 0.0625(5) Uani 1 1 d . . .
C2E C 0.3893(2) 0.33318(18) -0.04648(11) 0.0650(6) Uani 1 1 d . . .
H2E H 0.4109 0.3763 -0.0766 0.078 Uiso 1 1 calc R . .
C3E C 0.3255(2) 0.26346(17) -0.06304(11) 0.0641(6) Uani 1 1 d . . .
C4E C 0.2932(3) 0.25503(19) -0.12825(12) 0.0730(7) Uani 1 1 d . . .
H4E H 0.3403 0.2966 -0.1533 0.088 Uiso 1 1 calc R . .
C5E C 0.1755(3) 0.2750(3) -0.14046(17) 0.0986(10) Uani 1 1 d . . .
H5E1 H 0.1580 0.2579 -0.1821 0.148 Uiso 1 1 calc R . .
H5E2 H 0.1613 0.3414 -0.1346 0.148 Uiso 1 1 calc R . .
H5E3 H 0.1297 0.2389 -0.1128 0.148 Uiso 1 1 calc R . .
C6E C 0.2768(4) 0.1937(3) -0.02048(15) 0.0968(11) Uani 1 1 d . . .
H6E1 H 0.3034 0.1315 -0.0308 0.145 Uiso 1 1 calc R . .
H6E2 H 0.1968 0.1953 -0.0237 0.145 Uiso 1 1 calc R . .
H6E3 H 0.2986 0.2089 0.0208 0.145 Uiso 1 1 calc R . .
C7E C 0.3587(4) 0.1381(3) -0.19693(17) 0.0979(11) Uani 1 1 d . . .
C8E C 0.3781(6) 0.0373(4) -0.2042(3) 0.151(2) Uani 1 1 d . . .
H8E1 H 0.3092 0.0064 -0.2148 0.226 Uiso 1 1 calc R . .
H8E2 H 0.4060 0.0115 -0.1664 0.226 Uiso 1 1 calc R . .
H8E3 H 0.4320 0.0271 -0.2362 0.226 Uiso 1 1 calc R . .
O1 O 0.62129(11) 0.74925(10) 0.09760(7) 0.0532(3) Uani 1 1 d . A .
O2 O 0.7496(2) 0.81731(19) 0.04040(10) 0.0970(8) Uani 1 1 d . A .
O3 O 0.50128(16) 0.88609(12) 0.04990(9) 0.0674(4) Uani 1 1 d . . .
O4 O 0.4045(3) 0.94226(19) -0.02661(16) 0.1178(11) Uani 1 1 d . . .
O5 O 0.29725(16) 0.90983(11) 0.11312(9) 0.0675(4) Uani 1 1 d . . .
O6 O 0.13082(17) 0.84898(17) 0.09477(12) 0.0893(6) Uani 1 1 d . . .
O7 O 0.1333(2) 0.6455(3) 0.1230(3) 0.1503(16) Uani 1 1 d . . .
O8 O 0.4180(3) 0.35320(18) 0.20157(12) 0.1066(9) Uani 1 1 d . . .
O9 O 0.31496(14) 0.41767(11) 0.12981(8) 0.0610(4) Uani 1 1 d . . .
O10 O 0.44007(14) 0.44139(10) 0.02536(7) 0.0565(4) Uani 1 1 d . . .
O11 O 0.4515(2) 0.29006(13) 0.05086(10) 0.0866(6) Uani 1 1 d . . .
O12 O 0.3146(2) 0.15739(16) -0.14406(10) 0.0936(7) Uani 1 1 d . . .
O13 O 0.3769(4) 0.1960(3) -0.23278(17) 0.1606(19) Uani 1 1 d . . .

loop_
_atom_site_aniso_label
_atom_site_aniso_U_11
_atom_site_aniso_U_22
_atom_site_aniso_U_33
_atom_site_aniso_U_23
_atom_site_aniso_U_13
_atom_site_aniso_U_12
C1 0.0465(11) 0.0505(10) 0.0531(10) -0.0092(8) -0.0003(8) -0.0029(8)
C2 0.0524(11) 0.0550(11) 0.0532(10) -0.0101(9) 0.0017(8) -0.0069(9)
C3 0.0576(12) 0.0522(11) 0.0574(11) -0.0023(9) -0.0089(9) -0.0069(9)
C4 0.0631(13) 0.0562(12) 0.0615(12) -0.0080(10) -0.0073(10) 0.0107(10)
C5 0.0486(10) 0.0494(10) 0.0569(10) -0.0052(8) -0.0103(8) 0.0006(8)
C6 0.0451(10) 0.0493(10) 0.0502(9) -0.0065(8) -0.0055(8) 0.0014(8)
C7 0.0462(11) 0.0490(10) 0.0604(11) -0.0032(9) -0.0018(8) -0.0002(8)
C8 0.0526(12) 0.0502(10) 0.0546(10) -0.0022(8) -0.0060(8) -0.0011(8)
C9 0.0500(11) 0.0500(10) 0.0618(11) -0.0069(9) -0.0067(9) 0.0037(8)
C10 0.0485(12) 0.0501(10) 0.0679(12) -0.0160(9) 0.0006(9) 0.0021(8)
C11 0.0585(14) 0.0618(13) 0.0923(17) 0.0019(12) 0.0187(12) 0.0004(11)
C12 0.0352(11) 0.0586(12) 0.129(2) 0.0056(14) 0.0201(12) -0.0073(9)
C13 0.132(3) 0.103(2) 0.0825(19) 0.0015(18) 0.047(2) 0.018(2)
C14 0.0504(13) 0.0593(13) 0.122(2) -0.0255(15) -0.0020(13) 0.0033(10)
C15 0.0805(18) 0.0775(16) 0.0712(14) -0.0227(12) -0.0214(13) 0.0146(14)
C1A 0.0498(13) 0.0771(16) 0.0841(16) -0.0325(13) 0.0134(11) -0.0095(10)
C2A 0.041(3) 0.071(5) 0.091(4) -0.045(3) 0.001(3) -0.010(3)
C3A 0.076(4) 0.128(7) 0.102(5) 0.012(5) -0.015(3) -0.012(4)
C4A 0.114(6) 0.115(6) 0.115(5) -0.032(4) -0.021(4) -0.027(5)
C5A 0.094(5) 0.077(4) 0.111(6) -0.009(4) -0.008(4) 0.001(4)
C2F 0.059(5) 0.071(6) 0.092(5) -0.033(4) 0.001(3) -0.026(4)
C3F 0.148(8) 0.110(7) 0.111(7) -0.003(5) -0.042(6) -0.068(6)
C4F 0.184(10) 0.149(9) 0.174(9) -0.023(7) -0.018(8) -0.025(8)
C5F 0.097(6) 0.109(7) 0.104(6) -0.015(6) -0.013(5) 0.008(6)
C1B 0.0635(16) 0.0575(14) 0.123(2) 0.0177(15) -0.0138(15) -0.0021(11)
C2B 0.122(4) 0.0588(18) 0.252(7) 0.025(3) -0.035(4) -0.019(2)
C1C 0.0705(16) 0.0707(15) 0.0717(14) -0.0067(12) -0.0086(12) 0.0208(13)
C2C 0.107(3) 0.0747(18) 0.110(2) -0.0099(16) -0.029(2) 0.0367(17)
C1D 0.0908(19) 0.0617(13) 0.0608(12) 0.0045(11) -0.0029(12) -0.0113(13)
C2D 0.109(2) 0.0680(16) 0.0747(15) 0.0036(13) 0.0050(15) -0.0252(16)
C3D 0.141(4) 0.0723(19) 0.109(3) 0.0056(18) 0.007(2) -0.029(2)
C4D 0.152(5) 0.086(3) 0.200(6) 0.040(3) -0.024(4) -0.004(3)
C5D 0.106(3) 0.120(3) 0.145(4) 0.011(3) -0.016(3) -0.053(3)
C1E 0.0629(14) 0.0487(11) 0.0758(13) -0.0095(11) -0.0050(11) -0.0014(9)
C2E 0.0732(16) 0.0575(12) 0.0644(12) -0.0092(10) 0.0054(11) -0.0136(11)
C3E 0.0718(15) 0.0535(11) 0.0670(13) -0.0065(10) 0.0022(10) -0.0117(11)
C4E 0.0921(18) 0.0650(14) 0.0620(12) -0.0084(11) 0.0024(12) -0.0256(13)
C5E 0.094(2) 0.119(3) 0.0834(19) 0.0082(19) -0.0083(16) -0.019(2)
C6E 0.126(3) 0.0818(19) 0.0830(18) 0.0056(15) -0.0113(18) -0.047(2)
C7E 0.104(3) 0.111(3) 0.0794(19) -0.0096(19) 0.0035(17) 0.011(2)
C8E 0.196(6) 0.118(4) 0.138(4) -0.050(3) 0.032(4) 0.009(4)
O1 0.0419(7) 0.0576(8) 0.0602(8) -0.0105(6) -0.0016(5) -0.0049(6)
O2 0.0831(14) 0.1163(18) 0.0917(13) -0.0334(13) 0.0323(12) -0.0442(13)
O3 0.0657(10) 0.0488(8) 0.0879(11) -0.0008(7) -0.0143(9) -0.0076(7)
O4 0.1030(19) 0.0899(16) 0.160(3) 0.0449(17) -0.0472(19) -0.0031(14)
O5 0.0653(10) 0.0527(8) 0.0844(11) -0.0086(8) -0.0142(8) 0.0097(7)
O6 0.0624(12) 0.0848(13) 0.1208(17) -0.0058(13) -0.0125(11) 0.0067(10)
O7 0.0714(17) 0.115(2) 0.265(5) -0.002(3) 0.020(2) 0.0034(15)
O8 0.137(2) 0.0852(14) 0.0973(15) 0.0297(12) -0.0518(16) -0.0288(14)
O9 0.0633(10) 0.0540(8) 0.0657(9) 0.0027(7) -0.0052(7) -0.0058(7)
O10 0.0627(9) 0.0438(7) 0.0629(8) -0.0085(6) -0.0027(7) -0.0038(6)
O11 0.1143(17) 0.0497(9) 0.0957(13) -0.0059(9) -0.0319(12) 0.0053(10)
O12 0.1253(19) 0.0718(12) 0.0837(12) -0.0249(10) 0.0194(12) -0.0261(13)
O13 0.231(5) 0.140(3) 0.110(2) 0.020(2) 0.065(3) 0.065(3)

loop_
_atom_type_symbol
_atom_type_description
_atom_type_scat_dispersion_real
_atom_type_scat_dispersion_imag
_atom_type_scat_source
C C 0.0181 0.0091 'International Tables Vol C Tables 4.2.6.8 and 6.1.1.4'
H H 0.0000 0.0000 'International Tables Vol C Tables 4.2.6.8 and 6.1.1.4'
O O 0.0492 0.0322 'International Tables Vol C Tables 4.2.6.8 and 6.1.1.4'

loop_
_geom_angle_atom_site_label_1
_geom_angle_atom_site_label_2
_geom_angle_atom_site_label_3
_geom_angle
C10 C1 C2 120.57(18)
C10 C1 C6 111.29(18)
C2 C1 C6 103.87(16)
C10 C1 H1 106.8
C2 C1 H1 106.8
C6 C1 H1 106.8
O1 C2 C1 109.30(17)
O1 C2 C3 109.13(16)
C1 C2 C3 100.98(17)
O1 C2 H2 112.3
C1 C2 H2 112.3
C3 C2 H2 112.3
O3 C3 C2 108.83(18)
O3 C3 C5 115.92(19)
C2 C3 C5 107.06(17)
O3 C3 H3 108.3
C2 C3 H3 108.3
C5 C3 H3 108.3
O5 C4 C15 104.9(2)
O5 C4 C5 110.12(18)
C15 C4 C5 116.7(2)
O5 C4 H4 108.3
C15 C4 H4 108.3
C5 C4 H4 108.3
C6 C5 C4 113.35(17)
C6 C5 C3 104.32(17)
C4 C5 C3 117.76(18)
C6 C5 H5 106.9
C4 C5 H5 106.9
C3 C5 H5 106.9
C5 C6 C1 103.95(17)
C5 C6 C7 119.42(16)
C1 C6 C7 109.14(16)
C5 C6 H6 107.9
C1 C6 H6 107.9
C7 C6 H6 107.9
C11 C7 C8 111.27(19)
C11 C7 C6 113.90(18)
C8 C7 C6 106.47(16)
C11 C7 H7 108.3
C8 C7 H7 108.3
C6 C7 H7 108.3
O9 C8 C9 109.59(17)
O9 C8 C7 108.01(17)
C9 C8 C7 114.30(18)
O9 C8 H8 108.3
C9 C8 H8 108.3
C7 C8 H8 108.3
O10 C9 C10 107.01(18)
O10 C9 C8 109.10(17)
C10 C9 C8 111.32(17)
O10 C9 H9 109.8
C10 C9 H9 109.8
C8 C9 H9 109.8
C14 C10 C1 127.0(2)
C14 C10 C9 120.7(2)
C1 C10 C9 112.28(18)
C12 C11 O7 59.8(2)
C12 C11 C7 113.4(2)
O7 C11 C7 117.9(3)
C12 C11 C13 114.1(3)
O7 C11 C13 119.8(3)
C7 C11 C13 117.7(3)
C11 C12 O7 61.1(2)
C11 C12 H12A 117.7
O7 C12 H12A 117.7
C11 C12 H12B 117.7
O7 C12 H12B 117.7
H12A C12 H12B 114.8
C11 C13 H13A 109.5
C11 C13 H13B 109.5
H13A C13 H13B 109.5
C11 C13 H13C 109.5
H13A C13 H13C 109.5
H13B C13 H13C 109.5
C10 C14 H14A 120.0
C10 C14 H14B 120.0
H14A C14 H14B 120.0
C4 C15 H15A 109.5
C4 C15 H15B 109.5
H15A C15 H15B 109.5
C4 C15 H15C 109.5
H15A C15 H15C 109.5
H15B C15 H15C 109.5
O2 C1A O1 123.6(3)
O2 C1A C2A 120.2(5)
O1 C1A C2A 116.2(5)
O2 C1A C2F 131.8(6)
O1 C1A C2F 103.7(6)
C2A C1A C2F 17.0(5)
C5A C2A C1A 104.3(6)
C5A C2A C3A 112.7(7)
C1A C2A C3A 109.4(6)
C5A C2A H2A 110.1
C1A C2A H2A 110.1
C3A C2A H2A 110.1
C4A C3A C2A 107.7(7)
C4A C3A H3A1 110.2
C2A C3A H3A1 110.2
C4A C3A H3A2 110.2
C2A C3A H3A2 110.2
H3A1 C3A H3A2 108.5
C5F C2F C1A 118.0(10)
C5F C2F C3F 111.1(11)
C1A C2F C3F 107.0(8)
C5F C2F H2F 106.7
C1A C2F H2F 106.7
C3F C2F H2F 106.7
C4F C3F C2F 108.6(11)
C4F C3F H3F1 110.0
C2F C3F H3F1 110.0
C4F C3F H3F2 110.0
C2F C3F H3F2 110.0
H3F1 C3F H3F2 108.3
C3F C4F H4F1 109.5
C3F C4F H4F2 109.5
H4F1 C4F H4F2 109.5
C3F C4F H4F3 109.5
H4F1 C4F H4F3 109.5
H4F2 C4F H4F3 109.5
C2F C5F H5F1 109.5
C2F C5F H5F2 109.5
H5F1 C5F H5F2 109.5
C2F C5F H5F3 109.5
H5F1 C5F H5F3 109.5
H5F2 C5F H5F3 109.5
O4 C1B O3 124.2(3)
O4 C1B C2B 126.0(3)
O3 C1B C2B 109.7(3)
C1B C2B H2B1 109.5
C1B C2B H2B2 109.5
H2B1 C2B H2B2 109.5
C1B C2B H2B3 109.5
H2B1 C2B H2B3 109.5
H2B2 C2B H2B3 109.5
O6 C1C O5 124.1(2)
O6 C1C C2C 124.2(3)
O5 C1C C2C 111.6(3)
C1C C2C H2C1 109.5
C1C C2C H2C2 109.5
H2C1 C2C H2C2 109.5
C1C C2C H2C3 109.5
H2C1 C2C H2C3 109.5
H2C2 C2C H2C3 109.5
O8 C1D O9 122.3(3)
O8 C1D C2D 126.1(3)
O9 C1D C2D 111.6(2)
C3D C2D C1D 120.2(4)
C3D C2D C5D 121.7(4)
C1D C2D C5D 118.0(3)
C2D C3D C4D 130.5(4)
C2D C3D H3D 114.8
C4D C3D H3D 114.8
C3D C4D H4D1 109.5
C3D C4D H4D2 109.4
H4D1 C4D H4D2 109.5
C3D C4D H4D3 109.5
H4D1 C4D H4D3 109.5
H4D2 C4D H4D3 109.5
C2D C5D H5D1 109.5
C2D C5D H5D2 109.5
H5D1 C5D H5D2 109.5
C2D C5D H5D3 109.5
H5D1 C5D H5D3 109.5
H5D2 C5D H5D3 109.5
O11 C1E O10 124.1(2)
O11 C1E C2E 126.2(2)
O10 C1E C2E 109.7(2)
C3E C2E C1E 124.7(2)
C3E C2E H2E 117.7
C1E C2E H2E 117.7
C2E C3E C6E 124.4(2)
C2E C3E C4E 118.9(2)
C6E C3E C4E 116.6(2)
O12 C4E C5E 108.2(3)
O12 C4E C3E 105.1(2)
C5E C4E C3E 114.3(3)
O12 C4E H4E 109.7
C5E C4E H4E 109.7
C3E C4E H4E 109.7
C4E C5E H5E1 109.5
C4E C5E H5E2 109.5
H5E1 C5E H5E2 109.5
C4E C5E H5E3 109.5
H5E1 C5E H5E3 109.5
H5E2 C5E H5E3 109.5
C3E C6E H6E1 109.5
C3E C6E H6E2 109.5
H6E1 C6E H6E2 109.5
C3E C6E H6E3 109.5
H6E1 C6E H6E3 109.5
H6E2 C6E H6E3 109.5
O13 C7E O12 122.0(4)
O13 C7E C8E 126.3(4)
O12 C7E C8E 111.6(4)
C7E C8E H8E1 109.5
C7E C8E H8E2 109.5
H8E1 C8E H8E2 109.5
C7E C8E H8E3 109.5
H8E1 C8E H8E3 109.5
H8E2 C8E H8E3 109.5
C1A O1 C2 117.09(19)
C1B O3 C3 117.6(2)
C1C O5 C4 117.6(2)
C12 O7 C11 59.0(2)
C1D O9 C8 117.27(19)
C1E O10 C9 116.47(18)
C7E O12 C4E 119.0(3)

loop_
_geom_bond_atom_site_label_1
_geom_bond_atom_site_label_2
_geom_bond_distance
C1 C10 1.498(3)
C1 C2 1.511(3)
C1 C6 1.546(3)
C1 H1 1.0000
C2 O1 1.450(2)
C2 C3 1.525(3)
C2 H2 1.0000
C3 O3 1.437(3)
C3 C5 1.564(3)
C3 H3 1.0000
C4 O5 1.457(3)
C4 C15 1.530(3)
C4 C5 1.542(3)
C4 H4 1.0000
C5 C6 1.540(3)
C5 H5 1.0000
C6 C7 1.548(3)
C6 H6 1.0000
C7 C11 1.503(3)
C7 C8 1.538(3)
C7 H7 1.0000
C8 O9 1.436(3)
C8 C9 1.524(3)
C8 H8 1.0000
C9 O10 1.460(3)
C9 C10 1.512(3)
C9 H9 1.0000
C10 C14 1.301(4)
C11 C12 1.449(4)
C11 O7 1.479(5)
C11 C13 1.512(5)
C12 O7 1.461(5)
C12 H12A 0.9900
C12 H12B 0.9900
C13 H13A 0.9800
C13 H13B 0.9800
C13 H13C 0.9800
C14 H14A 0.9500
C14 H14B 0.9500
C15 H15A 0.9800
C15 H15B 0.9800
C15 H15C 0.9800
C1A O2 1.198(4)
C1A O1 1.346(3)
C1A C2A 1.513(6)
C1A C2F 1.526(8)
C2A C5A 1.489(10)
C2A C3A 1.607(12)
C2A H2A 1.0000
C3A C4A 1.499(10)
C3A H3A1 0.9900
C3A H3A2 0.9900
C4A H4A1 0.9800
C4A H4A2 0.9800
C4A H4A3 0.9800
C5A H5A1 0.9800
C5A H5A2 0.9800
C5A H5A3 0.9800
C2F C5F 1.471(13)
C2F C3F 1.603(12)
C2F H2F 1.0000
C3F C4F 1.499(17)
C3F H3F1 0.9900
C3F H3F2 0.9900
C4F H4F1 0.9800
C4F H4F2 0.9800
C4F H4F3 0.9800
C5F H5F1 0.9800
C5F H5F2 0.9800
C5F H5F3 0.9800
C1B O4 1.177(4)
C1B O3 1.336(4)
C1B C2B 1.496(5)
C2B H2B1 0.9800
C2B H2B2 0.9800
C2B H2B3 0.9800
C1C O6 1.212(4)
C1C O5 1.334(3)
C1C C2C 1.493(4)
C2C H2C1 0.9800
C2C H2C2 0.9800
C2C H2C3 0.9800
C1D O8 1.202(4)
C1D O9 1.346(3)
C1D C2D 1.487(4)
C2D C3D 1.333(5)
C2D C5D 1.489(6)
C3D C4D 1.480(8)
C3D H3D 0.9500
C4D H4D1 0.9800
C4D H4D2 0.9800
C4D H4D3 0.9800
C5D H5D1 0.9800
C5D H5D2 0.9800
C5D H5D3 0.9800
C1E O11 1.191(3)
C1E O10 1.361(3)
C1E C2E 1.469(4)
C2E C3E 1.323(3)
C2E H2E 0.9500
C3E C6E 1.502(4)
C3E C4E 1.506(4)
C4E O12 1.473(4)
C4E C5E 1.490(5)
C4E H4E 1.0000
C5E H5E1 0.9800
C5E H5E2 0.9800
C5E H5E3 0.9800
C6E H6E1 0.9800
C6E H6E2 0.9800
C6E H6E3 0.9800
C7E O13 1.174(6)
C7E O12 1.322(4)
C7E C8E 1.480(7)
C8E H8E1 0.9800
C8E H8E2 0.9800
C8E H8E3 0.9800

loop_
_geom_torsion_atom_site_label_1
_geom_torsion_atom_site_label_2
_geom_torsion_atom_site_label_3
_geom_torsion_atom_site_label_4
_geom_torsion
C10 C1 C2 O1 -55.1(2)
C6 C1 C2 O1 70.41(19)
C10 C1 C2 C3 -170.00(18)
C6 C1 C2 C3 -44.53(19)
O1 C2 C3 O3 44.8(2)
C1 C2 C3 O3 159.84(18)
O1 C2 C3 C5 -81.22(19)
C1 C2 C3 C5 33.84(19)
O5 C4 C5 C6 -177.77(18)
C15 C4 C5 C6 62.8(3)
O5 C4 C5 C3 60.1(3)
C15 C4 C5 C3 -59.3(3)
O3 C3 C5 C6 -131.98(18)
C2 C3 C5 C6 -10.3(2)
O3 C3 C5 C4 -5.3(3)
C2 C3 C5 C4 116.3(2)
C4 C5 C6 C1 -146.25(18)
C3 C5 C6 C1 -16.92(18)
C4 C5 C6 C7 91.9(2)
C3 C5 C6 C7 -138.79(18)
C10 C1 C6 C5 170.06(16)
C2 C1 C6 C5 38.87(19)
C10 C1 C6 C7 -61.5(2)
C2 C1 C6 C7 167.34(17)
C5 C6 C7 C11 -57.7(3)
C1 C6 C7 C11 -177.01(19)
C5 C6 C7 C8 179.24(17)
C1 C6 C7 C8 60.0(2)
C11 C7 C8 O9 55.6(2)
C6 C7 C8 O9 -179.74(16)
C11 C7 C8 C9 177.87(19)
C6 C7 C8 C9 -57.5(2)
O9 C8 C9 O10 56.4(2)
C7 C8 C9 O10 -65.0(2)
O9 C8 C9 C10 174.24(17)
C7 C8 C9 C10 52.9(2)
C2 C1 C10 C14 -1.3(4)
C6 C1 C10 C14 -123.3(3)
C2 C1 C10 C9 177.70(17)
C6 C1 C10 C9 55.8(2)
O10 C9 C10 C14 -112.1(3)
C8 C9 C10 C14 128.8(3)
O10 C9 C10 C1 68.8(2)
C8 C9 C10 C1 -50.3(2)
C8 C7 C11 C12 -83.4(3)
C6 C7 C11 C12 156.2(2)
C8 C7 C11 O7 -150.5(2)
C6 C7 C11 O7 89.2(3)
C8 C7 C11 C13 53.5(3)
C6 C7 C11 C13 -66.9(3)
C7 C11 C12 O7 -109.8(3)
C13 C11 C12 O7 111.8(4)
O2 C1A C2A C5A -84.4(7)
O1 C1A C2A C5A 97.9(6)
C2F C1A C2A C5A 53(3)
O2 C1A C2A C3A 36.3(8)
O1 C1A C2A C3A -141.4(6)
C2F C1A C2A C3A 174(4)
C5A C2A C3A C4A -56.9(10)
C1A C2A C3A C4A -172.4(7)
O2 C1A C2F C5F -82.8(11)
O1 C1A C2F C5F 86.2(12)
C2A C1A C2F C5F -134(4)
O2 C1A C2F C3F 43.2(13)
O1 C1A C2F C3F -147.8(9)
C2A C1A C2F C3F -8(3)
C5F C2F C3F C4F -171.9(13)
C1A C2F C3F C4F 58.1(15)
O8 C1D C2D C3D -19.1(5)
O9 C1D C2D C3D 160.5(3)
O8 C1D C2D C5D 162.1(4)
O9 C1D C2D C5D -18.4(4)
C1D C2D C3D C4D -3.1(8)
C5D C2D C3D C4D 175.7(6)
O11 C1E C2E C3E 33.8(5)
O10 C1E C2E C3E -148.1(3)
C1E C2E C3E C6E 5.0(5)
C1E C2E C3E C4E -178.6(3)
C2E C3E C4E O12 131.6(3)
C6E C3E C4E O12 -51.7(4)
C2E C3E C4E C5E -110.0(3)
C6E C3E C4E C5E 66.7(4)
O2 C1A O1 C2 -1.0(4)
C2A C1A O1 C2 176.6(4)
C2F C1A O1 C2 -171.2(6)
C1 C2 O1 C1A 148.2(2)
C3 C2 O1 C1A -102.3(2)
O4 C1B O3 C3 7.8(5)
C2B C1B O3 C3 -175.2(4)
C2 C3 O3 C1B 133.5(3)
C5 C3 O3 C1B -105.8(3)
O6 C1C O5 C4 -7.1(4)
C2C C1C O5 C4 175.3(2)
C15 C4 O5 C1C -149.1(2)
C5 C4 O5 C1C 84.6(3)
C7 C11 O7 C12 102.3(3)
C13 C11 O7 C12 -102.2(4)
O8 C1D O9 C8 -0.1(4)
C2D C1D O9 C8 -179.7(2)
C9 C8 O9 C1D 84.4(2)
C7 C8 O9 C1D -150.5(2)
O11 C1E O10 C9 1.2(4)
C2E C1E O10 C9 -177.0(2)
C10 C9 O10 C1E 141.3(2)
C8 C9 O10 C1E -98.2(2)
O13 C7E O12 C4E -3.5(7)
C8E C7E O12 C4E 177.9(4)
C5E C4E O12 C7E 98.3(4)
C3E C4E O12 C7E -139.1(3)

loop_
_publcif_info_exptl_table_extra_item
sin_theta_over_lambda_max
